data_4103280
loop_
_publ_author_name
'Airon C. Soegiarto'
'Angiolina Comotti'
'Michael D. Ward'

_publ_section_title
;
 Controlled Orientation of Polyconjugated Guest Molecules in Tunable Host
 Cavities
;
_journal_name_full 'Journal of the American Chemical Society'
_journal_page_first 14603
_journal_page_last 14616
_journal_paper_doi 10.1021/ja106106d
_journal_volume 132
_journal_year 2010
_chemical_formula_sum 'C38 H38 N6 O6 S8'
_chemical_formula_weight 931.22
_chemical_name_systematic
; 
 ? 
;
_space_group_IT_number 14
_symmetry_cell_setting monoclinic
_symmetry_space_group_name_Hall '-P 2yn'
_symmetry_space_group_name_H-M 'P 1 21/n 1'
_atom_sites_solution_hydrogens geom
_atom_sites_solution_primary direct
_atom_sites_solution_secondary difmap
_audit_creation_method SHELXL-97
_cell_angle_alpha 90.00
_cell_angle_beta 90.963(4)
_cell_angle_gamma 90.00
_cell_formula_units_Z 2
_cell_length_a 7.5783(18)
_cell_length_b 11.932(3)
_cell_length_c 24.791(6)
_cell_measurement_reflns_used 9951
_cell_measurement_temperature 200(2)
_cell_measurement_theta_max 26.47
_cell_measurement_theta_min 2.37
_cell_volume 2241.4(9)
_computing_cell_refinement 'Bruker SAINT'
_computing_data_collection 'Bruker APEX2'
_computing_data_reduction 'Bruker SAINT'
_computing_molecular_graphics 'Bruker SHELXTL'
_computing_publication_material 'Bruker SHELXTL'
_computing_structure_refinement 'SHELXL-97 (Sheldrick, 2008)'
_computing_structure_solution 'SHELXS-97 (Sheldrick, 2008)'
_diffrn_ambient_temperature 200(2)
_diffrn_measured_fraction_theta_full 0.997
_diffrn_measured_fraction_theta_max 0.997
_diffrn_measurement_device_type 'Bruker APEX-II CCD'
_diffrn_measurement_method '\f and \w scans'
_diffrn_radiation_monochromator graphite
_diffrn_radiation_source 'fine-focus sealed tube'
_diffrn_radiation_type MoK\a
_diffrn_radiation_wavelength 0.71073
_diffrn_reflns_av_R_equivalents 0.0224
_diffrn_reflns_av_sigmaI/netI 0.0141
_diffrn_reflns_limit_h_max 9
_diffrn_reflns_limit_h_min -9
_diffrn_reflns_limit_k_max 14
_diffrn_reflns_limit_k_min -14
_diffrn_reflns_limit_l_max 31
_diffrn_reflns_limit_l_min -30
_diffrn_reflns_number 27691
_diffrn_reflns_theta_full 26.55
_diffrn_reflns_theta_max 26.55
_diffrn_reflns_theta_min 1.64
_exptl_absorpt_coefficient_mu 0.449
_exptl_absorpt_correction_T_max 0.9196
_exptl_absorpt_correction_T_min 0.8067
_exptl_absorpt_correction_type multi-scan
_exptl_absorpt_process_details sadabs
_exptl_crystal_colour colourless
_exptl_crystal_density_diffrn 1.380
_exptl_crystal_density_method 'not measured'
_exptl_crystal_description block
_exptl_crystal_F_000 968
_exptl_crystal_size_max 0.50
_exptl_crystal_size_mid 0.42
_exptl_crystal_size_min 0.19
_refine_diff_density_max 0.287
_refine_diff_density_min -0.398
_refine_diff_density_rms 0.047
_refine_ls_extinction_method none
_refine_ls_goodness_of_fit_ref 1.119
_refine_ls_hydrogen_treatment constr
_refine_ls_matrix_type full
_refine_ls_number_parameters 489
_refine_ls_number_reflns 4659
_refine_ls_number_restraints 56
_refine_ls_restrained_S_all 1.121
_refine_ls_R_factor_all 0.0509
_refine_ls_R_factor_gt 0.0427
_refine_ls_shift/su_max 0.000
_refine_ls_shift/su_mean 0.000
_refine_ls_structure_factor_coef Fsqd
_refine_ls_weighting_details 'calc w=1/[\s^2^(Fo^2^)+(0.0479P)^2^+1.2299P] where P=(Fo^2^+2Fc^2^)/3'
_refine_ls_weighting_scheme calc
_refine_ls_wR_factor_gt 0.1107
_refine_ls_wR_factor_ref 0.1170
_reflns_number_gt 3991
_reflns_number_total 4659
_reflns_threshold_expression >2sigma(I)
_cod_data_source_file ja106106d_si_005.cif
_cod_data_source_block GDS_5
_cod_database_code 4103280

loop_
_symmetry_equiv_pos_as_xyz
'x, y, z'
'-x+1/2, y+1/2, -z+1/2'
'-x, -y, -z'
'x-1/2, -y-1/2, z-1/2'

loop_
_atom_site_label
_atom_site_type_symbol
_atom_site_fract_x
_atom_site_fract_y
_atom_site_fract_z
_atom_site_U_iso_or_equiv
_atom_site_adp_type
_atom_site_occupancy
_atom_site_symmetry_multiplicity
_atom_site_calc_flag
_atom_site_refinement_flags
_atom_site_disorder_assembly
_atom_site_disorder_group
C1 C 0.5124(2) 0.06159(17) 0.24455(8) 0.0410(4) Uani 1 1 d . . .
C2 C 0.0027(2) 0.94156(15) 0.13986(8) 0.0372(4) Uani 1 1 d . . .
C3 C 0.0894(3) 1.0340(2) 0.12037(10) 0.0586(6) Uani 1 1 d . . .
H3 H 0.1495 1.0829 0.1447 0.070 Uiso 1 1 calc R . .
C4 C 0.0895(4) 1.0562(2) 0.06594(10) 0.0589(6) Uani 1 1 d . . .
H4 H 0.1512 1.1200 0.0531 0.071 Uiso 1 1 calc R . .
C5 C 0.0012(2) 0.98720(15) 0.02928(8) 0.0382(4) Uani 1 1 d . . .
C6 C -0.0821(3) 0.89339(19) 0.04975(10) 0.0542(6) Uani 1 1 d . . .
H6 H -0.1403 0.8435 0.0255 0.065 Uiso 1 1 calc R . .
C7 C -0.0831(3) 0.87025(19) 0.10416(10) 0.0533(6) Uani 1 1 d . . .
H7 H -0.1424 0.8057 0.1171 0.064 Uiso 1 1 calc R . .
N1 N 0.6633(2) 0.11539(15) 0.25133(8) 0.0499(5) Uani 1 1 d . . .
H1A H 0.7638 0.0803 0.2461 0.060 Uiso 1 1 calc R . .
H1B H 0.6635 0.1863 0.2611 0.060 Uiso 1 1 calc R . .
N2 N 0.5112(2) -0.04484(15) 0.22997(9) 0.0540(5) Uani 1 1 d . . .
H2A H 0.6113 -0.0802 0.2247 0.065 Uiso 1 1 calc R . .
H2B H 0.4102 -0.0804 0.2255 0.065 Uiso 1 1 calc R . .
N3 N 0.3615(2) 0.11505(15) 0.25173(8) 0.0492(5) Uani 1 1 d . . .
H3A H 0.3620 0.1862 0.2610 0.059 Uiso 1 1 calc R . .
H3B H 0.2606 0.0794 0.2472 0.059 Uiso 1 1 calc R . .
O1 O 0.16994(17) 0.84768(12) 0.21999(6) 0.0457(4) Uani 1 1 d . . .
O2 O -0.14949(17) 0.84782(12) 0.22093(6) 0.0448(3) Uani 1 1 d . . .
O3 O 0.01287(18) 1.02003(12) 0.23696(6) 0.0459(4) Uani 1 1 d . . .
S1 S 0.00898(6) 0.91208(4) 0.20952(2) 0.03884(15) Uani 1 1 d . . .
S2 S 0.0820(3) 0.2897(2) 0.40422(8) 0.0477(6) Uani 0.624(3) 1 d PD A -1
C8 C 0.0157(12) 0.1979(6) 0.3586(5) 0.0518(14) Uani 0.624(3) 1 d PD A -1
H8 H 0.0377 0.2042 0.3211 0.062 Uiso 0.624(3) 1 calc PR A -1
C9 C -0.0766(13) 0.1102(7) 0.3818(4) 0.0486(16) Uani 0.624(3) 1 d PD A -1
H9 H -0.1227 0.0507 0.3604 0.058 Uiso 0.624(3) 1 calc PR A -1
C10 C -0.1011(6) 0.1121(4) 0.44120(17) 0.0299(10) Uani 0.624(3) 1 d PD A -1
H10 H -0.1591 0.0587 0.4631 0.036 Uiso 0.624(3) 1 calc PR A -1
C11 C -0.0156(11) 0.2145(7) 0.4573(3) 0.0301(13) Uani 0.624(3) 1 d PD A -1
S3 S -0.0723(4) 0.1888(3) 0.56417(14) 0.0952(10) Uani 0.624(3) 1 d PD A -1
C12 C 0.0043(11) 0.2585(6) 0.5100(5) 0.0334(15) Uani 0.624(3) 1 d PD A -1
C13 C 0.0766(15) 0.3551(7) 0.5338(6) 0.047(2) Uani 0.624(3) 1 d PD A -1
H13 H 0.1277 0.4105 0.5114 0.057 Uiso 0.624(3) 1 calc PR A -1
C14 C 0.0756(19) 0.3714(13) 0.5874(6) 0.115(6) Uani 0.624(3) 1 d PD A -1
H14 H 0.1246 0.4350 0.6052 0.138 Uiso 0.624(3) 1 calc PR A -1
C15 C -0.005(3) 0.2844(13) 0.6130(7) 0.078(3) Uani 0.624(3) 1 d PD A -1
H15 H -0.0215 0.2775 0.6507 0.094 Uiso 0.624(3) 1 calc PR A -1
S2' S -0.0980(9) 0.1156(7) 0.4397(3) 0.147(2) Uani 0.376(3) 1 d PD A -2
C8' C -0.041(2) 0.1339(16) 0.3746(7) 0.114(10) Uani 0.376(3) 1 d PD A -2
H8' H -0.0666 0.0874 0.3444 0.136 Uiso 0.376(3) 1 calc PR A -2
C9' C 0.0534(17) 0.2337(14) 0.3763(6) 0.173(15) Uani 0.376(3) 1 d PD A -2
H9' H 0.0969 0.2597 0.3428 0.208 Uiso 0.376(3) 1 calc PR A -2
C10' C 0.092(2) 0.3007(13) 0.4216(4) 0.030(2) Uani 0.376(3) 1 d PD A -2
H10' H 0.1575 0.3683 0.4250 0.036 Uiso 0.376(3) 1 calc PR A -2
C11' C 0.003(2) 0.2358(14) 0.4609(8) 0.062(5) Uani 0.376(3) 1 d PD A -2
S3' S 0.0969(8) 0.3834(4) 0.5327(3) 0.0548(10) Uani 0.376(3) 1 d PD A -2
C12' C -0.006(2) 0.2618(14) 0.5228(8) 0.053(5) Uani 0.376(3) 1 d PD A -2
C13' C -0.0786(7) 0.1878(4) 0.5623(2) 0.0036(12) Uani 0.376(3) 1 d PD A -2
H13' H -0.1399 0.1185 0.5602 0.004 Uiso 0.376(3) 1 calc PR A -2
C14' C -0.023(4) 0.2577(19) 0.6059(9) 0.058(4) Uani 0.376(3) 1 d PD A -2
H14' H -0.0454 0.2350 0.6419 0.070 Uiso 0.376(3) 1 calc PR A -2
C15' C 0.061(3) 0.3578(16) 0.5967(5) 0.067(5) Uani 0.376(3) 1 d PD A -2
H15' H 0.0959 0.4076 0.6248 0.081 Uiso 0.376(3) 1 calc PR A -2
S4 S -0.079(5) 0.362(3) 0.051(2) 0.109(18) Uani 0.285(7) 1 d PD B -1
C16 C 0.012(8) 0.484(4) 0.031(2) 0.07(4) Uani 0.285(7) 1 d PD B -1
C17 C 0.099(6) 0.543(4) 0.072(2) 0.07(2) Uani 0.285(7) 1 d PD B -1
H17 H 0.1590 0.6122 0.0678 0.090 Uiso 0.285(7) 1 calc PR B -1
C18 C 0.086(7) 0.482(4) 0.122(2) 0.084(13) Uani 0.285(7) 1 d PD B -1
H18 H 0.1347 0.5074 0.1555 0.101 Uiso 0.285(7) 1 calc PR B -1
C19 C -0.008(6) 0.383(5) 0.116(2) 0.11(3) Uani 0.285(7) 1 d PD B -1
H19 H -0.0288 0.3317 0.1447 0.127 Uiso 0.285(7) 1 calc PR B -1
S5 S 0.087(4) 0.640(3) -0.049(2) 0.098(17) Uani 0.285(7) 1 d PD B -1
C20 C -0.010(9) 0.521(4) -0.027(3) 0.08(8) Uani 0.285(7) 1 d PD B -1
C21 C -0.102(8) 0.457(6) -0.065(3) 0.08(2) Uani 0.285(7) 1 d PD B -1
H21 H -0.1671 0.3890 -0.0638 0.100 Uiso 0.285(7) 1 calc PR B -1
C22 C -0.059(9) 0.532(7) -0.108(2) 0.12(2) Uani 0.285(7) 1 d PD B -1
H22 H -0.1027 0.5046 -0.1419 0.150 Uiso 0.285(7) 1 calc PR B -1
C23 C 0.027(10) 0.635(6) -0.116(2) 0.12(3) Uani 0.285(7) 1 d PD B -1
H23 H 0.0453 0.6822 -0.1458 0.150 Uiso 0.285(7) 1 calc PR B -1
S4' S 0.096(5) 0.530(3) 0.0809(16) 0.120(10) Uani 0.215(7) 1 d PD B -2
C16' C -0.005(10) 0.477(7) 0.025(3) 0.08(11) Uani 0.215(7) 1 d PD B -2
C17' C -0.083(10) 0.375(7) 0.038(3) 0.08(3) Uani 0.215(7) 1 d PD B -2
H17' H -0.1484 0.3246 0.0162 0.097 Uiso 0.215(7) 1 calc PR B -2
C18' C -0.039(11) 0.366(8) 0.095(3) 0.11(4) Uani 0.215(7) 1 d PD B -2
H18' H -0.0849 0.3009 0.1113 0.132 Uiso 0.215(7) 1 calc PR B -2
C19' C 0.059(13) 0.434(4) 0.130(2) 0.12(3) Uani 0.215(7) 1 d PD B -2
H19' H 0.0918 0.4285 0.1675 0.140 Uiso 0.215(7) 1 calc PR B -2
S5' S -0.090(4) 0.456(3) -0.0801(16) 0.108(12) Uani 0.215(7) 1 d PD B -2
C20' C 0.001(9) 0.522(8) -0.026(3) 0.08(6) Uani 0.215(7) 1 d PD B -2
C21' C 0.082(7) 0.626(8) -0.035(3) 0.08(3) Uani 0.215(7) 1 d PD B -2
H21' H 0.1379 0.6746 -0.0095 0.090 Uiso 0.215(7) 1 calc PR B -2
C22' C 0.060(14) 0.640(8) -0.092(3) 0.13(5) Uani 0.215(7) 1 d PD B -2
H22' H 0.1089 0.7040 -0.1092 0.159 Uiso 0.215(7) 1 calc PR B -2
C23' C -0.033(15) 0.561(6) -0.123(3) 0.11(3) Uani 0.215(7) 1 d PD B -2
H23' H -0.0588 0.5647 -0.1608 0.129 Uiso 0.215(7) 1 calc PR B -2

loop_
_atom_site_aniso_label
_atom_site_aniso_U_11
_atom_site_aniso_U_22
_atom_site_aniso_U_33
_atom_site_aniso_U_23
_atom_site_aniso_U_13
_atom_site_aniso_U_12
C1 0.0333(10) 0.0402(10) 0.0495(11) -0.0081(9) -0.0012(8) 0.0005(8)
C2 0.0243(8) 0.0315(9) 0.0558(12) -0.0003(8) 0.0007(8) -0.0001(7)
C3 0.0710(16) 0.0458(13) 0.0587(14) -0.0006(10) -0.0102(12) -0.0278(11)
C4 0.0732(16) 0.0425(12) 0.0607(14) 0.0043(10) -0.0070(12) -0.0287(11)
C5 0.0268(9) 0.0304(9) 0.0575(12) -0.0005(8) -0.0018(8) -0.0010(7)
C6 0.0596(14) 0.0459(12) 0.0568(13) -0.0018(10) -0.0052(11) -0.0257(11)
C7 0.0539(13) 0.0451(12) 0.0609(14) 0.0032(10) 0.0000(10) -0.0240(10)
N1 0.0324(9) 0.0424(10) 0.0749(13) -0.0166(9) -0.0007(8) -0.0004(7)
N2 0.0308(9) 0.0438(10) 0.0873(14) -0.0190(10) 0.0002(9) -0.0001(7)
N3 0.0323(9) 0.0421(10) 0.0732(13) -0.0159(9) -0.0001(8) -0.0005(7)
O1 0.0297(7) 0.0405(8) 0.0666(9) 0.0059(7) -0.0032(6) 0.0019(6)
O2 0.0305(7) 0.0412(8) 0.0630(9) 0.0046(7) 0.0044(6) -0.0023(6)
O3 0.0353(7) 0.0420(8) 0.0606(9) -0.0079(7) 0.0021(6) -0.0017(6)
S1 0.0262(2) 0.0348(3) 0.0556(3) 0.0004(2) 0.00093(19) -0.00004(17)
S2 0.0493(7) 0.0458(9) 0.0483(16) -0.0002(11) 0.0036(12) -0.0048(6)
C8 0.052(3) 0.045(3) 0.059(3) 0.004(3) 0.001(2) 0.005(2)
C9 0.050(3) 0.045(3) 0.050(4) 0.000(2) -0.003(2) -0.007(2)
C10 0.025(2) 0.037(3) 0.027(2) -0.0108(17) -0.0004(15) -0.0063(19)
C11 0.021(2) 0.022(3) 0.047(3) 0.005(2) 0.0040(18) -0.0055(19)
S3 0.0900(19) 0.092(2) 0.104(2) 0.0082(18) 0.0152(15) 0.0047(15)
C12 0.025(2) 0.033(3) 0.043(5) -0.003(2) 0.002(2) 0.0057(18)
C13 0.043(3) 0.021(4) 0.077(4) 0.003(3) -0.002(2) -0.021(3)
C14 0.057(5) 0.068(6) 0.219(16) -0.022(9) -0.026(8) 0.000(4)
C15 0.081(7) 0.093(9) 0.061(6) -0.025(5) -0.010(5) 0.026(6)
S2' 0.120(5) 0.141(6) 0.179(7) 0.000(4) 0.000(4) 0.004(4)
C8' 0.101(17) 0.17(3) 0.071(13) -0.046(15) -0.026(11) 0.074(16)
C9' 0.076(15) 0.27(4) 0.18(3) 0.18(2) 0.083(18) 0.09(2)
C10' 0.038(3) 0.036(4) 0.016(5) -0.011(4) -0.004(4) -0.004(2)
C11' 0.025(5) 0.026(6) 0.136(12) -0.012(5) -0.012(5) -0.002(4)
S3' 0.0513(15) 0.035(2) 0.0781(17) 0.0016(17) -0.0041(11) -0.0195(14)
C12' 0.044(6) 0.071(8) 0.046(9) -0.003(5) 0.010(4) 0.023(5)
C13' 0.005(2) 0.003(3) 0.003(2) -0.001(2) 0.0001(18) 0.0007(19)
C14' 0.067(6) 0.068(8) 0.039(6) -0.027(5) -0.007(5) 0.008(6)
C15' 0.086(11) 0.061(10) 0.054(6) -0.023(5) -0.018(5) 0.007(7)
S4 0.069(15) 0.109(17) 0.15(4) -0.011(13) -0.012(11) 0.001(10)
C16 0.03(6) 0.07(6) 0.11(9) -0.03(5) 0.01(5) -0.01(4)
C17 0.04(2) 0.04(2) 0.14(5) -0.06(2) -0.01(2) -0.015(14)
C18 0.082(17) 0.11(3) 0.07(3) -0.03(2) 0.013(17) -0.016(16)
C19 0.059(18) 0.13(6) 0.13(5) 0.00(5) 0.00(3) -0.01(3)
S5 0.052(11) 0.059(13) 0.18(4) -0.024(12) 0.009(12) -0.021(9)
C20 0.04(8) 0.06(8) 0.1(2) -0.05(11) 0.01(7) 0.00(6)
C21 0.07(3) 0.06(3) 0.13(4) -0.03(2) 0.07(3) 0.001(17)
C22 0.09(4) 0.21(8) 0.07(3) -0.04(4) 0.03(3) 0.01(4)
C23 0.11(5) 0.15(5) 0.12(6) 0.01(5) 0.06(5) 0.05(4)
S4' 0.120(13) 0.094(12) 0.15(2) -0.017(12) 0.002(14) -0.006(9)
C16' 0.03(5) 0.06(11) 0.1(3) -0.07(14) 0.01(6) 0.00(6)
C17' 0.06(4) 0.02(2) 0.16(6) -0.03(3) 0.03(4) -0.01(2)
C18' 0.07(4) 0.18(8) 0.09(5) 0.01(4) -0.01(3) 0.02(4)
C19' 0.16(7) 0.09(4) 0.11(4) -0.04(3) 0.06(3) 0.02(4)
S5' 0.067(12) 0.119(16) 0.14(2) -0.098(16) 0.008(11) 0.003(9)
C20' 0.01(2) 0.09(10) 0.16(13) -0.06(9) 0.00(4) 0.00(3)
C21' 0.012(13) 0.13(7) 0.08(3) -0.03(3) -0.005(14) 0.013(19)
C22' 0.14(8) 0.09(4) 0.17(12) -0.03(6) 0.11(8) -0.02(4)
C23' 0.11(7) 0.13(8) 0.08(4) 0.00(5) 0.04(5) 0.01(6)

loop_
_atom_type_symbol
_atom_type_description
_atom_type_scat_dispersion_real
_atom_type_scat_dispersion_imag
_atom_type_scat_source
C C 0.0033 0.0016 'International Tables Vol C Tables 4.2.6.8 and 6.1.1.4'
H H 0.0000 0.0000 'International Tables Vol C Tables 4.2.6.8 and 6.1.1.4'
N N 0.0061 0.0033 'International Tables Vol C Tables 4.2.6.8 and 6.1.1.4'
O O 0.0106 0.0060 'International Tables Vol C Tables 4.2.6.8 and 6.1.1.4'
S S 0.1246 0.1234 'International Tables Vol C Tables 4.2.6.8 and 6.1.1.4'

loop_
_geom_angle_atom_site_label_1
_geom_angle_atom_site_label_2
_geom_angle_atom_site_label_3
_geom_angle
_geom_angle_site_symmetry_3
N1 C1 N2 120.29(18) .
N1 C1 N3 119.81(18) .
N2 C1 N3 119.89(18) .
C3 C2 C7 119.4(2) .
C3 C2 S1 119.95(16) .
C7 C2 S1 120.61(16) .
C4 C3 C2 120.5(2) .
C4 C3 H3 119.7 .
C2 C3 H3 119.7 .
C3 C4 C5 121.3(2) .
C3 C4 H4 119.4 .
C5 C4 H4 119.4 .
C6 C5 C4 117.2(2) .
C6 C5 C5 121.8(2) 3_575
C4 C5 C5 121.1(2) 3_575
C7 C6 C5 122.1(2) .
C7 C6 H6 119.0 .
C5 C6 H6 119.0 .
C6 C7 C2 119.57(19) .
C6 C7 H7 120.2 .
C2 C7 H7 120.2 .
C1 N1 H1A 120.0 .
C1 N1 H1B 120.0 .
H1A N1 H1B 120.0 .
C1 N2 H2A 120.0 .
C1 N2 H2B 120.0 .
H2A N2 H2B 120.0 .
C1 N3 H3A 120.0 .
C1 N3 H3B 120.0 .
H3A N3 H3B 120.0 .
O2 S1 O3 112.64(9) .
O2 S1 O1 112.16(9) .
O3 S1 O1 111.82(9) .
O2 S1 C2 106.67(9) .
O3 S1 C2 106.34(9) .
O1 S1 C2 106.71(9) .
C8 S2 C11 92.7(5) .
C9 C8 S2 111.5(11) .
C9 C8 H8 124.3 .
S2 C8 H8 124.3 .
C8 C9 C10 118.1(9) .
C8 C9 H9 120.9 .
C10 C9 H9 120.9 .
C11 C10 C9 103.0(5) .
C11 C10 H10 128.5 .
C9 C10 H10 128.5 .
C12 C11 C10 127.9(6) .
C12 C11 S2 117.4(6) .
C10 C11 S2 114.7(5) .
C12 S3 C15 97.5(7) .
C13 C12 C11 136.8(10) .
C13 C12 S3 102.0(9) .
C11 C12 S3 121.2(6) .
C14 C13 C12 121.8(11) .
C14 C13 H13 119.1 .
C12 C13 H13 119.1 .
C13 C14 C15 111.0(13) .
C13 C14 H14 124.5 .
C15 C14 H14 124.5 .
C14 C15 S3 107.8(12) .
C14 C15 H15 126.1 .
S3 C15 H15 126.1 .
C8' S2' C11' 93.7(10) .
C9' C8' S2' 102.8(11) .
C9' C8' H8' 128.6 .
S2' C8' H8' 128.6 .
C8' C9' C10' 127.7(14) .
C8' C9' H9' 116.1 .
C10' C9' H9' 116.1 .
C9' C10' C11' 98.2(14) .
C9' C10' H10' 130.9 .
C11' C10' H10' 130.9 .
C10' C11' C12' 126.3(13) .
C10' C11' S2' 117.5(15) .
C12' C11' S2' 116.2(12) .
C15' S3' C12' 84.0(9) .
C13' C12' C11' 124.8(13) .
C13' C12' S3' 128.3(14) .
C11' C12' S3' 106.8(11) .
C14' C13' C12' 92.7(14) .
C14' C13' H13' 133.7 .
C12' C13' H13' 133.7 .
C15' C14' C13' 121.0(17) .
C15' C14' H14' 119.5 .
C13' C14' H14' 119.5 .
C14' C15' S3' 114.0(12) .
C14' C15' H15' 123.0 .
S3' C15' H15' 123.0 .
C19 S4 C16 92(3) .
C17 C16 C20 127(4) .
C17 C16 S4 113(4) .
C20 C16 S4 120(3) .
C16 C17 C18 110(4) .
C16 C17 H17 125.0 .
C18 C17 H17 125.0 .
C19 C18 C17 112(5) .
C19 C18 H18 123.8 .
C17 C18 H18 123.8 .
C18 C19 S4 112(4) .
C18 C19 H19 123.9 .
S4 C19 H19 123.9 .
C20 S5 C23 100(4) .
C21 C20 C16 122(4) .
C21 C20 S5 117(5) .
C16 C20 S5 121(4) .
C20 C21 C22 93(6) .
C20 C21 H21 133.6 .
C22 C21 H21 133.6 .
C23 C22 C21 139(7) .
C23 C22 H22 110.4 .
C21 C22 H22 110.4 .
C22 C23 S5 91(5) .
C22 C23 H23 134.3 .
S5 C23 H23 134.3 .
C16' S4' C19' 106(5) .
C20' C16' C17' 126(4) .
C20' C16' S4' 126(5) .
C17' C16' S4' 108(6) .
C16' C17' C18' 102(7) .
C16' C17' H17' 128.9 .
C18' C17' H17' 128.9 .
C19' C18' C17' 133(9) .
C19' C18' H18' 113.4 .
C17' C18' H18' 113.4 .
C18' C19' S4' 91(6) .
C18' C19' H19' 134.3 .
S4' C19' H19' 134.3 .
C20' S5' C23' 93(5) .
C16' C20' C21' 121(4) .
C16' C20' S5' 122(5) .
C21' C20' S5' 117(6) .
C20' C21' C22' 103(8) .
C20' C21' H21' 128.6 .
C22' C21' H21' 128.6 .
C23' C22' C21' 121(8) .
C23' C22' H22' 119.6 .
C21' C22' H22' 119.6 .
C22' C23' S5' 106(6) .
C22' C23' H23' 126.9 .
S5' C23' H23' 126.9 .

loop_
_geom_bond_atom_site_label_1
_geom_bond_atom_site_label_2
_geom_bond_distance
_geom_bond_site_symmetry_2
C1 N1 1.320(2) .
C1 N2 1.320(3) .
C1 N3 1.324(2) .
C2 C3 1.376(3) .
C2 C7 1.382(3) .
C2 S1 1.762(2) .
C3 C4 1.375(3) .
C3 H3 0.9500 .
C4 C5 1.390(3) .
C4 H4 0.9500 .
C5 C6 1.386(3) .
C5 C5 1.483(4) 3_575
C6 C7 1.377(3) .
C6 H6 0.9500 .
C7 H7 0.9500 .
N1 H1A 0.8800 .
N1 H1B 0.8800 .
N2 H2A 0.8800 .
N2 H2B 0.8800 .
N3 H3A 0.8800 .
N3 H3B 0.8800 .
O1 S1 1.4613(14) .
O2 S1 1.4565(14) .
O3 S1 1.4567(15) .
S2 C8 1.647(8) .
S2 C11 1.766(6) .
C8 C9 1.389(11) .
C8 H8 0.9500 .
C9 C10 1.487(10) .
C9 H9 0.9500 .
C10 C11 1.436(9) .
C10 H10 0.9500 .
C11 C12 1.413(14) .
S3 C12 1.691(9) .
S3 C15 1.733(11) .
C12 C13 1.402(10) .
C13 C14 1.343(14) .
C13 H13 0.9500 .
C14 C15 1.366(14) .
C14 H14 0.9500 .
C15 H15 0.9500 .
S2' C8' 1.692(16) .
S2' C11' 1.704(15) .
C8' C9' 1.388(17) .
C8' H8' 0.9500 .
C9' C10' 1.406(17) .
C9' H9' 0.9500 .
C10' C11' 1.425(16) .
C10' H10' 0.9500 .
C11' C12' 1.57(3) .
S3' C15' 1.641(14) .
S3' C12' 1.666(16) .
C12' C13' 1.433(15) .
C13' C14' 1.422(14) .
C13' H13' 0.9500 .
C14' C15' 1.376(17) .
C14' H14' 0.9500 .
C15' H15' 0.9500 .
S4 C19 1.70(2) .
S4 C16 1.70(2) .
C16 C17 1.40(2) .
C16 C20 1.50(6) .
C17 C18 1.44(2) .
C17 H17 0.9500 .
C18 C19 1.39(2) .
C18 H18 0.9500 .
C19 H19 0.9500 .
S5 C20 1.70(2) .
S5 C23 1.70(2) .
C20 C21 1.40(2) .
C21 C22 1.44(2) .
C21 H21 0.9500 .
C22 C23 1.40(2) .
C22 H22 0.9500 .
C23 H23 0.9500 .
S4' C16' 1.70(2) .
S4' C19' 1.70(2) .
C16' C20' 1.36(8) .
C16' C17' 1.40(2) .
C17' C18' 1.44(2) .
C17' H17' 0.9500 .
C18' C19' 1.40(2) .
C18' H18' 0.9500 .
C19' H19' 0.9500 .
S5' C20' 1.70(2) .
S5' C23' 1.70(2) .
C20' C21' 1.40(2) .
C21' C22' 1.44(2) .
C21' H21' 0.9500 .
C22' C23' 1.40(2) .
C22' H22' 0.9500 .
C23' H23' 0.9500 .

loop_
_geom_hbond_atom_site_label_D
_geom_hbond_atom_site_label_H
_geom_hbond_atom_site_label_A
_geom_hbond_distance_DH
_geom_hbond_distance_HA
_geom_hbond_distance_DA
_geom_hbond_angle_DHA
_geom_hbond_site_symmetry_A
N1 H1A O3 0.88 2.04 2.910(2) 171.9 1_645
N1 H1B O2 0.88 1.98 2.860(2) 175.8 2_545
N2 H2A O2 0.88 2.01 2.885(2) 173.1 1_645
N2 H2B O1 0.88 2.02 2.893(2) 174.9 1_545
N3 H3A O1 0.88 2.00 2.874(2) 172.7 2_545
N3 H3B O3 0.88 2.02 2.892(2) 171.6 1_545

loop_
_geom_torsion_atom_site_label_1
_geom_torsion_atom_site_label_2
_geom_torsion_atom_site_label_3
_geom_torsion_atom_site_label_4
_geom_torsion
_geom_torsion_site_symmetry_1
_geom_torsion_site_symmetry_4
C7 C2 C3 C4 0.6(4) . .
S1 C2 C3 C4 178.2(2) . .
C2 C3 C4 C5 0.7(4) . .
C3 C4 C5 C6 -2.0(4) . .
C3 C4 C5 C5 178.7(3) . 3_575
C4 C5 C6 C7 2.0(4) . .
C5 C5 C6 C7 -178.8(2) 3_575 .
C5 C6 C7 C2 -0.7(4) . .
C3 C2 C7 C6 -0.6(4) . .
S1 C2 C7 C6 -178.22(19) . .
C3 C2 S1 O2 154.16(18) . .
C7 C2 S1 O2 -28.3(2) . .
C3 C2 S1 O3 33.7(2) . .
C7 C2 S1 O3 -148.69(17) . .
C3 C2 S1 O1 -85.78(19) . .
C7 C2 S1 O1 91.81(18) . .
C11 S2 C8 C9 -0.9(8) . .
S2 C8 C9 C10 0.2(11) . .
C8 C9 C10 C11 0.8(10) . .
C9 C10 C11 C12 -178.9(9) . .
C9 C10 C11 S2 -1.4(7) . .
C8 S2 C11 C12 179.2(8) . .
C8 S2 C11 C10 1.4(7) . .
C10 C11 C12 C13 -178.0(10) . .
S2 C11 C12 C13 4.6(15) . .
C10 C11 C12 S3 1.4(13) . .
S2 C11 C12 S3 -176.0(5) . .
C15 S3 C12 C13 -1.0(8) . .
C15 S3 C12 C11 179.5(11) . .
C11 C12 C13 C14 -179.2(13) . .
S3 C12 C13 C14 1.3(12) . .
C12 C13 C14 C15 -0.9(18) . .
C13 C14 C15 S3 0.1(17) . .
C12 S3 C15 C14 0.6(13) . .
C11' S2' C8' C9' 0.2(9) . .
S2' C8' C9' C10' 0.8(15) . .
C8' C9' C10' C11' -1.5(19) . .
C9' C10' C11' C12' 178.9(17) . .
C9' C10' C11' S2' 1.5(17) . .
C8' S2' C11' C10' -1.2(15) . .
C8' S2' C11' C12' -178.8(15) . .
C10' C11' C12' C13' -171.8(14) . .
S2' C11' C12' C13' 6(2) . .
C10' C11' C12' S3' 4(2) . .
S2' C11' C12' S3' -178.9(9) . .
C15' S3' C12' C13' -0.1(13) . .
C15' S3' C12' C11' -175.3(16) . .
C11' C12' C13' C14' 174(2) . .
S3' C12' C13' C14' -0.9(15) . .
C12' C13' C14' C15' 2(2) . .
C13' C14' C15' S3' -2(3) . .
C12' S3' C15' C14' 1(2) . .
C19 S4 C16 C17 0.1(15) . .
C19 S4 C16 C20 -178(4) . .
C20 C16 C17 C18 178(5) . .
S4 C16 C17 C18 -0.4(19) . .
C16 C17 C18 C19 1(4) . .
C17 C18 C19 S4 -1(4) . .
C16 S4 C19 C18 0(3) . .
C17 C16 C20 C21 -179(4) . .
S4 C16 C20 C21 -1(5) . .
C17 C16 C20 S5 4(5) . .
S4 C16 C20 S5 -178(4) . .
C23 S5 C20 C21 0.6(16) . .
C23 S5 C20 C16 177(4) . .
C16 C20 C21 C22 -176(5) . .
S5 C20 C21 C22 0.9(18) . .
C20 C21 C22 C23 -4(5) . .
C21 C22 C23 S5 4(6) . .
C20 S5 C23 C22 -2(3) . .
C19' S4' C16' C20' -175(6) . .
C19' S4' C16' C17' 0.3(15) . .
C20' C16' C17' C18' 176(6) . .
S4' C16' C17' C18' 0.4(17) . .
C16' C17' C18' C19' -2(5) . .
C17' C18' C19' S4' 2(5) . .
C16' S4' C19' C18' -1(3) . .
C17' C16' C20' C21' 180(5) . .
S4' C16' C20' C21' -6(7) . .
C17' C16' C20' S5' 0(6) . .
S4' C16' C20' S5' 175(6) . .
C23' S5' C20' C16' 179(7) . .
C23' S5' C20' C21' -0.4(16) . .
C16' C20' C21' C22' 180(7) . .
S5' C20' C21' C22' -1.1(19) . .
C20' C21' C22' C23' 3(4) . .
C21' C22' C23' S5' -3(5) . .
C20' S5' C23' C22' 2(3) . .
